data_7240461
loop_
_publ_author_name
'Bumstead, Alice M.'
'G\'omez, Mar\'ia Laura R\'ios'
'Thorne, Michael Francis'
'Sapnik, Adam F.'
'Longley, Louis'
'Tuffnell, Joshua Mark'
'Keeble, Dean S.'
'Keen, David A.'
'Bennett, Thomas Douglas'

_publ_section_title
;
 Investigating the Melting Behaviour of Polymorphic Zeolitic Imidazolate
 Frameworks
;
_journal_name_full CrystEngComm
_journal_paper_doi 10.1039/D0CE00408A
_journal_year 2020
_chemical_formula_moiety 'Zn1.00 C10.00 N4 H9.20 O0.33'
_chemical_formula_sum 'C240 H220.8 N96 O8 Zn24'
_chemical_formula_weight 256.08
_chemical_name_common 'ZIF-76 mbIm'
_chemical_name_systematic Zn(Im)1.20(ClFbIm)0.80
_space_group_crystal_system cubic
_space_group_IT_number 215
_space_group_name_Hall 'P -4 2 3'
_space_group_name_H-M_alt 'P -4 3 m'
_atom_sites_solution_hydrogens geom
_audit_creation_method SHELXL-2018/3
_audit_update_record
;
2020-03-15 deposited with the CCDC.	2020-05-06 downloaded from the CCDC.
;
_cell_angle_alpha 90
_cell_angle_beta 90
_cell_angle_gamma 90
_cell_formula_units_Z 24
_cell_length_a 22.6840(6)
_cell_length_b 22.6840(6)
_cell_length_c 22.6840(6)
_cell_measurement_reflns_used 2610
_cell_measurement_temperature 293(2)
_cell_measurement_theta_max 59.8430
_cell_measurement_theta_min 2.7510
_cell_volume 11672.4(5)
_computing_cell_refinement
;
CrysAlisPro, Agilent Technologies,
Version 1.171.37.34i (release 04-08-2014 CrysAlis171 .NET)
(compiled Aug  4 2014,14:34:23)
;
_computing_data_collection
;
CrysAlisPro, Agilent Technologies,
Version 1.171.37.34i (release 04-08-2014 CrysAlis171 .NET)
(compiled Aug  4 2014,14:34:23)
;
_computing_data_reduction
;
CrysAlisPro, Agilent Technologies,
Version 1.171.37.34i (release 04-08-2014 CrysAlis171 .NET)
(compiled Aug  4 2014,14:34:23)
;
_computing_structure_refinement 'SHELXL-2018/3 (Sheldrick, 2018)'
_computing_structure_solution 'SUPERFLIP (Palatinus & Chapuis, 2007)'
_diffrn_ambient_temperature 293(2)
_diffrn_detector 'CCD plate'
_diffrn_detector_area_resol_mean 16.1183
_diffrn_detector_type Eos
_diffrn_measured_fraction_theta_full 0.992
_diffrn_measured_fraction_theta_max 0.994
_diffrn_measurement_details
;
List of Runs (angles in degrees, time in seconds):

  # Type    Start    End  Width  t~exp~   \w     \q     \k     \f   Frames
#--------------------------------------------------------------------------
  1  \w    -48.00 -11.00   1.00    2.52    --    0.00 106.00 -72.00   37
  2  \w     80.00 107.00   1.00   10.09    --   51.25  98.00  67.00   27
  3  \w     83.00 114.00   1.00   10.09    --   51.25 115.00 151.00   31
  4  \w    122.00 169.00   1.00   10.09    --  102.50  32.00 120.00   47
  5  \w    116.00 156.00   1.00   10.09    --  102.50 -21.00 -60.00   40
  6  \w     94.00 128.00   1.00   10.09    --   51.25 106.00 -72.00   34
  7  \w     60.00  86.00   1.00   10.09    --  102.50  32.00 120.00   26
  8  \w     25.00  74.00   1.00   10.09    --  102.50 -46.00  -5.00   49
;
_diffrn_measurement_device 'four-circle diffractometer'
_diffrn_measurement_device_type 'Xcalibur, Eos, Gemini ultra'
_diffrn_measurement_method '\w scans'
_diffrn_radiation_monochromator mirror
_diffrn_radiation_type CuK\a
_diffrn_radiation_wavelength 1.54184
_diffrn_reflns_av_R_equivalents 0.0296
_diffrn_reflns_av_sigmaI/netI 0.0304
_diffrn_reflns_Laue_measured_fraction_full 0.992
_diffrn_reflns_Laue_measured_fraction_max 0.994
_diffrn_reflns_limit_h_max 22
_diffrn_reflns_limit_h_min -18
_diffrn_reflns_limit_k_max 26
_diffrn_reflns_limit_k_min -25
_diffrn_reflns_limit_l_max 24
_diffrn_reflns_limit_l_min -21
_diffrn_reflns_number 9161
_diffrn_reflns_point_group_measured_fraction_full 0.972
_diffrn_reflns_point_group_measured_fraction_max 0.944
_diffrn_reflns_theta_full 64.5587
_diffrn_reflns_theta_max 63.881
_diffrn_reflns_theta_min 2.755
_diffrn_source 'sealed X-ray tube'
_diffrn_source_type 'Enhance Ultra (Cu) X-ray Source'
_exptl_absorpt_coefficient_mu 1.643
_exptl_absorpt_correction_T_max 1.00000
_exptl_absorpt_correction_T_min 0.73424
_exptl_absorpt_correction_type multi-scan
_exptl_absorpt_process_details
;
CrysAlisPro 1.171.40.53 (Rigaku Oxford Diffraction, 2019)
Empirical absorption correction using spherical harmonics,
 implemented in SCALE3 ABSPACK scaling algorithm.
;
_exptl_crystal_colour colorless
_exptl_crystal_density_diffrn 0.865
_exptl_crystal_description cubic
_exptl_crystal_F_000 3216
_exptl_crystal_size_max 0.25
_exptl_crystal_size_mid 0.20
_exptl_crystal_size_min 0.18
_refine_diff_density_max 1.413
_refine_diff_density_min -0.518
_refine_diff_density_rms 0.146
_refine_ls_abs_structure_details
;
 Flack x determined using 787 quotients [(I+)-(I-)]/[(I+)+(I-)]
 (Parsons, Flack and Wagner, Acta Cryst. B69 (2013) 249-259).
;
_refine_ls_abs_structure_Flack 0.51(6)
_refine_ls_extinction_method none
_refine_ls_goodness_of_fit_ref 1.365
_refine_ls_hydrogen_treatment constr
_refine_ls_matrix_type full
_refine_ls_number_parameters 175
_refine_ls_number_reflns 3425
_refine_ls_number_restraints 19
_refine_ls_restrained_S_all 1.365
_refine_ls_R_factor_all 0.1424
_refine_ls_R_factor_gt 0.1156
_refine_ls_shift/su_max 0.107
_refine_ls_shift/su_mean 0.001
_refine_ls_structure_factor_coef Fsqd
_refine_ls_weighting_details 'w=1/[\s^2^(Fo^2^)+(0.2000P)^2^] where P=(Fo^2^+2Fc^2^)/3'
_refine_ls_weighting_scheme calc
_refine_ls_wR_factor_gt 0.2989
_refine_ls_wR_factor_ref 0.3534
_reflns_Friedel_coverage 0.756
_reflns_Friedel_fraction_full 0.945
_reflns_Friedel_fraction_max 0.885
_reflns_number_gt 2366
_reflns_number_total 3425
_reflns_threshold_expression 'I > 2\s(I)'
_cod_data_source_file d0ce00408a2.cif
_cod_data_source_block shelx
_cod_original_cell_volume 11672.4(9)
_cod_original_formula_sum 'Zn24 C240 H220.8 N96 O8'
_cod_database_code 7240461
_shelx_shelxl_version_number 2018/3
_shelx_space_group_comment
;
The symmetry employed for this shelxl refinement is uniquely defined
by the following loop, which should always be used as a source of
symmetry information in preference to the above space-group names.
They are only intended as comments.
;

loop_
_space_group_symop_operation_xyz
'x, y, z'
'-x, -y, z'
'-x, y, -z'
'x, -y, -z'
'z, x, y'
'z, -x, -y'
'-z, -x, y'
'-z, x, -y'
'y, z, x'
'-y, z, -x'
'y, -z, -x'
'-y, -z, x'
'y, x, z'
'-y, -x, z'
'y, -x, -z'
'-y, x, -z'
'x, z, y'
'-x, z, -y'
'-x, -z, y'
'x, -z, -y'
'z, y, x'
'z, -y, -x'
'-z, y, -x'
'-z, -y, x'

loop_
_atom_site_label
_atom_site_type_symbol
_atom_site_fract_x
_atom_site_fract_y
_atom_site_fract_z
_atom_site_U_iso_or_equiv
_atom_site_adp_type
_atom_site_occupancy
_atom_site_site_symmetry_order
_atom_site_calc_flag
_atom_site_refinement_flags_posn
_atom_site_refinement_flags_adp
_atom_site_refinement_flags_occupancy
_atom_site_disorder_assembly
_atom_site_disorder_group
Zn1 Zn 0.36875(5) 0.18299(6) 0.00013(16) 0.1000(8) Uani 1 1 d . . . . .
N3 N 0.3331(5) 0.1185(7) -0.0503(7) 0.118(4) Uani 1 1 d . . . . .
C9 C 0.3621(8) 0.0943(6) -0.0943(6) 0.082(5) Uani 1 2 d S T P . .
H9 H 0.399037 0.106868 -0.106868 0.098 Uiso 1 2 calc R U P . .
N1 N 0.3688(10) 0.1476(7) 0.0780(9) 0.171(8) Uani 1 1 d . . . . .
C1 C 0.3679(12) 0.0955(10) 0.0955(10) 0.115(8) Uani 1 2 d S T P . .
H1 H 0.366549 0.066491 0.066491 0.139 Uiso 1 2 calc R U P . .
C2 C 0.3916(9) 0.1752(14) 0.1317(10) 0.206(13) Uani 1 1 d D . . . .
C3 C 0.4034(15) 0.2356(19) 0.142(2) 0.33(2) Uiso 1 1 d D . . . .
H3 H 0.397596 0.265197 0.114026 0.394 Uiso 1 1 calc R U . . .
C4 C 0.4249(17) 0.2449(18) 0.1985(19) 0.33(2) Uiso 1 1 d D . . . .
C5 C 0.443(3) 0.322(5) 0.221(6) 0.33(2) Uiso 0.5 1 d . . P . .
C6 C 0.4704(11) 0.2158(13) 0.0832(14) 0.100(9) Uani 0.54(3) 1 d D . P B .
H6 H 0.444600 0.224292 0.113969 0.119 Uiso 0.54(3) 1 calc R U P . .
C7 C 0.5301(15) 0.225(2) 0.088(2) 0.27(5) Uani 0.54(3) 1 d D . P . .
H7 H 0.552260 0.242033 0.117731 0.322 Uiso 0.54(3) 1 calc R U P . .
N5 N 0.4525(11) 0.1953(14) 0.034(2) 0.124(14) Uani 0.54(3) 1 d D . P . .
N2 N 0.4503(13) 0.1964(11) -0.0276(15) 0.079(9) Uani 0.46(3) 1 d . . P B .
N4 N 0.3298(4) 0.2609(4) 0.0024(10) 0.113(3) Uani 1 1 d . . . . .
C14 C 0.2742(5) 0.2742(5) -0.0009(15) 0.100(4) Uani 1 2 d S T P . .
H14 H 0.245392 0.245391 -0.005304 0.120 Uiso 1 2 calc R U P . .
C10A C 0.2810(6) 0.0902(8) -0.0453(8) 0.134(6) Uani 0.45(5) 1 d . . P A 1
H10A H 0.251153 0.098094 -0.018385 0.161 Uiso 0.45(5) 1 calc R U P A 1
C8A C 0.500000 0.1822(6) 0.000000 0.094(4) Uani 0.54(3) 2 d S T P B 1
C15A C 0.3573(7) 0.3146(6) -0.0051(11) 0.188(13) Uani 0.95(3) 1 d . . P C 1
H15A H 0.397605 0.320739 -0.009429 0.225 Uiso 0.95(3) 1 calc R U P C 1
C15B C 0.3573(7) 0.3146(6) -0.0051(11) 0.188(13) Uani 0.05(3) 1 d D . P . 2
C17 C 0.439(4) 0.377(5) -0.013(2) 0.04(4) Uiso 0.05(3) 1 d D . P . 2
C16 C 0.419(2) 0.319(4) -0.0045(18) 0.2(2) Uiso 0.05(3) 1 d D . P . 2
H16 H 0.443668 0.287401 0.000925 0.272 Uiso 0.05(3) 1 calc R U P C 2
C18 C 0.489(4) 0.412(5) -0.017(3) 0.00(4) Uiso 0.024(13) 1 d . . P . 2
C10B C 0.2810(6) 0.0902(8) -0.0453(8) 0.134(6) Uani 0.55(5) 1 d D . P A 2
C11 C 0.2348(9) 0.1005(14) -0.0041(17) 0.17(2) Uani 0.55(5) 1 d D . P A 2
H11 H 0.237659 0.129695 0.024564 0.206 Uiso 0.55(5) 1 calc R U P A 2
C12 C 0.1877(10) 0.0666(19) -0.008(2) 0.29(5) Uani 0.55(5) 1 d D . P A 2
C13 C 0.162(9) 0.045(5) 0.045(5) 0.35(9) Uiso 0.55(5) 2 d S . P . 2
C8B C 0.500000 0.1822(6) 0.000000 0.094(4) Uani 0.46(3) 2 d S T P B 2
O1S O 0.201(5) 0.201(5) 0.799(5) 0.45(9) Uani 1 6 d S T P . .
O1S1 O 0.192(3) 0.192(3) 0.192(3) 0.64(16) Uani 1 6 d S T P . .

loop_
_atom_site_aniso_label
_atom_site_aniso_U_11
_atom_site_aniso_U_22
_atom_site_aniso_U_33
_atom_site_aniso_U_23
_atom_site_aniso_U_13
_atom_site_aniso_U_12
Zn1 0.0734(9) 0.0893(10) 0.1374(13) 0.0006(17) -0.0009(16) 0.0164(6)
N3 0.072(6) 0.134(10) 0.148(11) 0.015(8) -0.005(7) -0.008(6)
C9 0.056(10) 0.095(8) 0.095(8) 0.020(10) -0.007(5) 0.007(5)
N1 0.22(2) 0.123(12) 0.167(16) 0.020(11) 0.091(15) 0.076(12)
C1 0.107(19) 0.120(13) 0.120(13) 0.038(15) -0.010(11) -0.010(11)
C2 0.29(4) 0.22(2) 0.111(14) -0.030(15) 0.012(18) 0.02(2)
C6 0.073(14) 0.107(18) 0.12(2) -0.053(16) 0.019(14) 0.019(13)
C7 0.21(6) 0.16(4) 0.43(10) 0.07(5) 0.23(7) 0.05(4)
N5 0.072(19) 0.12(3) 0.18(4) -0.02(2) 0.01(2) 0.023(14)
N2 0.074(19) 0.088(18) 0.074(15) 0.009(13) 0.006(13) 0.023(12)
N4 0.079(5) 0.095(6) 0.167(10) 0.007(13) 0.003(12) 0.015(4)
C14 0.078(5) 0.078(5) 0.142(12) 0.004(13) 0.004(13) 0.010(6)
C10A 0.086(9) 0.164(15) 0.152(14) 0.003(12) 0.013(9) -0.015(9)
C8A 0.091(9) 0.077(7) 0.113(10) 0.000 0.01(2) 0.000
C15A 0.104(9) 0.095(9) 0.36(4) 0.03(2) 0.07(2) 0.010(7)
C15B 0.104(9) 0.095(9) 0.36(4) 0.03(2) 0.07(2) 0.010(7)
C10B 0.086(9) 0.164(15) 0.152(14) 0.003(12) 0.013(9) -0.015(9)
C11 0.070(14) 0.19(3) 0.25(5) 0.08(4) -0.03(3) -0.016(15)
C12 0.10(2) 0.40(9) 0.37(10) -0.13(8) 0.12(4) -0.04(3)
C8B 0.091(9) 0.077(7) 0.113(10) 0.000 0.01(2) 0.000
O1S 0.45(9) 0.45(9) 0.45(9) -0.27(10) -0.27(10) 0.27(10)
O1S1 0.64(16) 0.64(16) 0.64(16) -0.21(10) -0.21(10) -0.21(10)

loop_
_atom_type_symbol
_atom_type_description
_atom_type_scat_dispersion_real
_atom_type_scat_dispersion_imag
_atom_type_scat_source
C C 0.0181 0.0091 'International Tables Vol C Tables 4.2.6.8 and 6.1.1.4'
H H 0.0000 0.0000 'International Tables Vol C Tables 4.2.6.8 and 6.1.1.4'
N N 0.0311 0.0180 'International Tables Vol C Tables 4.2.6.8 and 6.1.1.4'
Zn Zn -1.5491 0.6778 'International Tables Vol C Tables 4.2.6.8 and 6.1.1.4'
O O 0.0492 0.0322 'International Tables Vol C Tables 4.2.6.8 and 6.1.1.4'

loop_
_geom_angle_atom_site_label_1
_geom_angle_atom_site_label_2
_geom_angle_atom_site_label_3
_geom_angle
_geom_angle_site_symmetry_1
_geom_angle_site_symmetry_3
_geom_angle_publ_flag
N1 Zn1 N4 110.3(8) . . ?
N1 Zn1 N2 110.7(12) . . ?
N4 Zn1 N2 106.8(8) . . ?
N1 Zn1 N3 102.4(8) . . ?
N4 Zn1 N3 118.8(6) . . ?
N2 Zn1 N3 107.7(10) . . ?
N1 Zn1 N5 73.5(14) . . ?
N4 Zn1 N5 106.3(10) . . ?
N2 Zn1 N5 40.5(9) . . ?
N3 Zn1 N5 132.4(10) . . ?
C9 N3 C10B 107.7(16) . . ?
C9 N3 C10A 107.7(16) . . ?
C9 N3 Zn1 122.1(10) . . ?
C10B N3 Zn1 130.2(13) . . ?
C10A N3 Zn1 130.2(13) . . ?
N3 C9 N3 112.5(19) 20 . ?
C1 N1 C2 98(2) . . ?
C1 N1 Zn1 133(2) . . ?
C2 N1 Zn1 125.5(17) . . ?
N1 C1 N1 127(3) 17 . ?
C2 C2 C3 125(2) 17 . ?
C2 C2 N1 106.6(14) 17 . ?
C3 C2 N1 128(3) . . ?
C4 C3 C2 111(3) . . ?
C3 C4 C4 123(3) . 17 ?
C3 C4 C5 118(5) . . ?
C4 C4 C5 118(4) 17 . ?
N5 C6 C7 116(3) . . ?
C6 C7 N2 99(3) . 3_655 ?
C6 N5 C8B 109(2) . . ?
C6 N5 C8A 109(2) . . ?
C6 N5 N2 152(4) . . ?
C8B N5 N2 58(2) . . ?
C8A N5 N2 58(2) . . ?
C6 N5 Zn1 132(2) . . ?
C8B N5 Zn1 119(3) . . ?
C8A N5 Zn1 119(3) . . ?
N2 N5 Zn1 66(2) . . ?
C8B N2 N5 60(2) . . ?
C8A N2 N5 60(2) . . ?
C8A N2 C7 105.5(19) . 3_655 ?
N5 N2 C7 150(3) . 3_655 ?
C8B N2 Zn1 127(2) . . ?
C8A N2 Zn1 127(2) . . ?
N5 N2 Zn1 73.3(19) . . ?
C7 N2 Zn1 127(2) 3_655 . ?
C14 N4 C15B 103.1(11) . . ?
C14 N4 C15A 103.1(11) . . ?
C14 N4 Zn1 129.8(9) . . ?
C15B N4 Zn1 125.7(8) . . ?
C15A N4 Zn1 125.7(8) . . ?
N4 C14 N4 116.6(15) 13 . ?
N3 C10A C10A 106.0(11) . 20 ?
N2 C8A N2 152(3) . 3_655 ?
N2 C8A N5 110.6(14) . 3_655 ?
N2 C8A N5 62.8(13) 3_655 3_655 ?
N2 C8A N5 62.8(13) . . ?
N2 C8A N5 110.6(14) 3_655 . ?
N5 C8A N5 155(3) 3_655 . ?
C15A C15A N4 107.7(7) 13 . ?
N4 C15B C16 121(4) . . ?
C18 C17 C16 144(10) . . ?
C18 C17 C18 26(4) . 3_655 ?
C16 C17 C18 128(7) . 3_655 ?
C17 C17 C18 108(5) 13 3_655 ?
C17 C16 C15B 113(4) . . ?
C18 C18 C17 114(9) 3_655 . ?
C18 C18 C17 41(8) 3_655 3_655 ?
C17 C18 C17 115(10) . 3_655 ?
N3 C10B C11 128(2) . . ?
C12 C11 C10B 117(3) . . ?
C11 C12 C13 118(9) . . ?
C11 C12 C12 118(3) . 20 ?
C13 C12 C12 111(7) . 20 ?
C12 C13 C12 114(10) 17 . ?
N2 C8B N2 152(3) . 3_655 ?
N2 C8B N5 110.6(14) . 3_655 ?
N2 C8B N5 62.8(13) 3_655 3_655 ?
N2 C8B N5 62.8(13) . . ?
N2 C8B N5 110.6(14) 3_655 . ?
N5 C8B N5 155(3) 3_655 . ?

loop_
_geom_bond_atom_site_label_1
_geom_bond_atom_site_label_2
_geom_bond_distance
_geom_bond_site_symmetry_2
_geom_bond_publ_flag
Zn1 N1 1.939(18) . ?
Zn1 N4 1.977(9) . ?
Zn1 N2 1.98(3) . ?
Zn1 N3 2.027(16) . ?
Zn1 N5 2.07(3) . ?
N3 C9 1.314(18) . ?
N3 C10B 1.35(2) . ?
N3 C10A 1.35(2) . ?
N1 C1 1.25(2) . ?
N1 C2 1.46(3) . ?
C2 C2 1.40(6) 17 ?
C2 C3 1.41(3) . ?
C3 C4 1.39(4) . ?
C4 C4 1.49(10) 17 ?
C4 C5 1.88(12) . ?
C6 N5 1.27(4) . ?
C6 C7 1.37(3) . ?
C7 N2 1.58(6) 3_655 ?
N5 C8B 1.36(3) . ?
N5 C8A 1.36(3) . ?
N5 N2 1.40(3) . ?
N2 C8B 1.33(3) . ?
N2 C8A 1.33(3) . ?
N4 C14 1.298(13) . ?
N4 C15B 1.380(18) . ?
N4 C15A 1.380(18) . ?
C10A C10A 1.44(4) 20 ?
C15A C15A 1.37(3) 13 ?
C15B C16 1.40(4) . ?
C17 C18 1.39(11) . ?
C17 C16 1.39(4) . ?
C17 C17 2.0(3) 13 ?
C17 C18 1.95(11) 3_655 ?
C18 C18 0.93(16) 3_655 ?
C10B C11 1.43(3) . ?
C11 C12 1.32(3) . ?
C12 C13 1.43(11) . ?
C12 C12 1.87(11) 20 ?
